data_4038211
loop_
_publ_author_name
'Helberg, Julian'
'Amp\&sler, Torsten'
'Zipse, Hendrik'

_publ_section_title
;
 Pyridinyl Amide Ion Pairs as Lewis Base Organocatalysts.
;
_journal_name_full 'The Journal of organic chemistry'
_journal_paper_doi 10.1021/acs.joc.0c00114
_journal_year 2020
_chemical_formula_moiety 'C12 H11 N2 O2 S, C11 H15 N2'
_chemical_formula_sum 'C23 H26 N4 O2 S'
_chemical_formula_weight 422.54
_chemical_name_common 586a
_space_group_crystal_system monoclinic
_space_group_IT_number 14
_space_group_name_Hall '-P 2ybc'
_space_group_name_H-M_alt 'P 1 21/c 1'
_atom_sites_solution_hydrogens geom
_audit_block_code C12H11N2O2S_C11H15N2_xv096_zipse
_audit_creation_method 'APEX3 v2017.3-0'
_audit_update_record 06-Feb-19
_cell_angle_alpha 90
_cell_angle_beta 91.9590(10)
_cell_angle_gamma 90
_cell_formula_units_Z 8
_cell_length_a 9.5001(3)
_cell_length_b 14.8911(4)
_cell_length_c 30.2630(9)
_cell_measurement_reflns_used 9878
_cell_measurement_temperature 106.(2)
_cell_measurement_theta_max 25.3319
_cell_measurement_theta_min 2.5717
_cell_volume 4278.7(2)
_computing_cell_refinement 'SAINT V8.38A (Bruker AXS Inc., 2017)'
_computing_data_collection 'APEX3 v2016.5-0, Bruker AXS (2016)'
_computing_data_reduction 'SAINT V8.38A (Bruker AXS Inc., 2017)'
_computing_molecular_graphics 'shelXle (C.B. Huebschle, rev 833)'
_computing_structure_refinement 'SHELXL-2016/6 (Sheldrick, 2016)'
_computing_structure_solution 'SHELXT 2014/5 (Sheldrick, 2014)'
_diffrn_ambient_temperature 106.(2)
_diffrn_detector_area_resol_mean 7.3910
_diffrn_measured_fraction_theta_full 0.997
_diffrn_measured_fraction_theta_max 0.997
_diffrn_measurement_device 'fixed-chi three-circle diffractometer'
_diffrn_measurement_device_type 'Bruker D8 Venture TXS'
_diffrn_measurement_method 'mix of phi and omega scans'
_diffrn_radiation_monochromator 'focusing mirrors'
_diffrn_radiation_type MoK\a
_diffrn_radiation_wavelength 0.71073
_diffrn_reflns_av_R_equivalents 0.0532
_diffrn_reflns_av_unetI/netI 0.0294
_diffrn_reflns_Laue_measured_fraction_full 0.997
_diffrn_reflns_Laue_measured_fraction_max 0.997
_diffrn_reflns_limit_h_max 11
_diffrn_reflns_limit_h_min -11
_diffrn_reflns_limit_k_max 17
_diffrn_reflns_limit_k_min -17
_diffrn_reflns_limit_l_max 36
_diffrn_reflns_limit_l_min -36
_diffrn_reflns_number 63746
_diffrn_reflns_point_group_measured_fraction_full 0.997
_diffrn_reflns_point_group_measured_fraction_max 0.997
_diffrn_reflns_theta_full 25.242
_diffrn_reflns_theta_max 25.350
_diffrn_reflns_theta_min 2.544
_diffrn_source 'rotating anode (TXS)'
_diffrn_source_current 50
_diffrn_source_power 2.5
_diffrn_source_type 'Bruker TXS'
_diffrn_source_voltage 50
_exptl_absorpt_coefficient_mu 0.179
_exptl_absorpt_correction_T_max 0.99
_exptl_absorpt_correction_T_min 0.94
_exptl_absorpt_correction_type multi-scan
_exptl_absorpt_process_details
;
SADABS-2016/2 - Bruker AXS area detector scaling and absorption correction
;
_exptl_crystal_colour colourless
_exptl_crystal_density_diffrn 1.312
_exptl_crystal_density_method 'not measured'
_exptl_crystal_description block
_exptl_crystal_F_000 1792
_exptl_crystal_size_max 0.080
_exptl_crystal_size_mid 0.040
_exptl_crystal_size_min 0.030
_refine_diff_density_max 0.285
_refine_diff_density_min -0.433
_refine_diff_density_rms 0.047
_refine_ls_extinction_method none
_refine_ls_goodness_of_fit_ref 1.062
_refine_ls_hydrogen_treatment constr
_refine_ls_matrix_type full
_refine_ls_number_parameters 547
_refine_ls_number_reflns 7815
_refine_ls_number_restraints 0
_refine_ls_restrained_S_all 1.062
_refine_ls_R_factor_all 0.0519
_refine_ls_R_factor_gt 0.0385
_refine_ls_shift/su_max 0.001
_refine_ls_shift/su_mean 0.000
_refine_ls_structure_factor_coef Fsqd
_refine_ls_weighting_details 'w=1/[\s^2^(Fo^2^)+(0.0379P)^2^+2.4800P] where P=(Fo^2^+2Fc^2^)/3'
_refine_ls_weighting_scheme calc
_refine_ls_wR_factor_gt 0.0883
_refine_ls_wR_factor_ref 0.0949
_reflns_Friedel_coverage 0.000
_reflns_number_gt 6407
_reflns_number_total 7815
_reflns_threshold_expression 'I > 2\s(I)'
_cod_data_source_file jo0c00114_si_002.cif
_cod_data_source_block xv096
_cod_depositor_comments
;
The following automatic conversions were performed:

data item '_exptl_absorpt_correction_type' value 'Multi-Scan' was
changed to 'multi-scan' in accordance with the
/home/data/users/saulius/crontab/automatic-downloads/rss-feeds/ACS/lib/dictionaries/cif_core.dic
dictionary named 'cif_core.dic' version 2.4.2 last updated on
2011-04-26.

Automatic conversion script
Id: cif_fix_values 7556 2019-12-06 15:28:31Z antanas 
;
_cod_database_code 4038211
_shelx_estimated_absorpt_t_min 0.986
_shelx_estimated_absorpt_t_max 0.995
_shelx_space_group_comment
;
The symmetry employed for this shelxl refinement is uniquely defined
by the following loop, which should always be used as a source of
symmetry information in preference to the above space-group names.
They are only intended as comments.
;

loop_
_space_group_symop_operation_xyz
'x, y, z'
'-x, y+1/2, -z+1/2'
'-x, -y, -z'
'x, -y-1/2, z-1/2'

loop_
_atom_site_label
_atom_site_type_symbol
_atom_site_fract_x
_atom_site_fract_y
_atom_site_fract_z
_atom_site_U_iso_or_equiv
_atom_site_adp_type
_atom_site_occupancy
_atom_site_site_symmetry_order
_atom_site_calc_flag
_atom_site_refinement_flags_posn
_atom_site_refinement_flags_adp
_atom_site_refinement_flags_occupancy
_atom_site_disorder_assembly
_atom_site_disorder_group
S1 S 0.47535(5) 0.28484(3) 0.42117(2) 0.01976(11) Uani 1 1 d . . . . .
S2 S 0.41340(5) 0.76935(3) 0.32010(2) 0.02305(12) Uani 1 1 d . . . . .
O1 O 0.40701(13) 0.37191(8) 0.41726(4) 0.0237(3) Uani 1 1 d . . . . .
O2 O 0.44655(15) 0.22424(9) 0.38444(4) 0.0287(3) Uani 1 1 d . . . . .
O3 O 0.39341(15) 0.84296(10) 0.28915(4) 0.0350(4) Uani 1 1 d . . . . .
O4 O 0.34377(14) 0.68603(10) 0.30725(4) 0.0296(3) Uani 1 1 d . . . . .
N1 N 0.63932(16) 0.28749(10) 0.42895(5) 0.0217(3) Uani 1 1 d . . . . .
N2 N 0.84404(16) 0.33601(10) 0.46288(5) 0.0238(4) Uani 1 1 d . . . . .
N3 N 0.79414(15) 0.16840(10) 0.32106(5) 0.0205(3) Uani 1 1 d . . . . .
N4 N 0.97796(16) 0.19071(10) 0.36500(5) 0.0208(3) Uani 1 1 d . . . . .
N5 N 0.57602(16) 0.76083(11) 0.32993(5) 0.0231(3) Uani 1 1 d . . . . .
N6 N 0.77392(16) 0.69137(10) 0.35823(5) 0.0222(3) Uani 1 1 d . . . . .
N7 N 0.26701(15) 0.37091(10) 0.27742(5) 0.0200(3) Uani 1 1 d . . . . .
N8 N 0.08658(16) 0.35385(10) 0.23152(5) 0.0198(3) Uani 1 1 d . . . . .
C1 C 0.70181(18) 0.34021(12) 0.46190(6) 0.0192(4) Uani 1 1 d . . . . .
C2 C 0.63182(18) 0.39387(12) 0.49276(6) 0.0201(4) Uani 1 1 d . . . . .
H2 H 0.531857 0.396607 0.492007 0.024 Uiso 1 1 calc R U . . .
C3 C 0.70871(19) 0.44211(12) 0.52388(6) 0.0225(4) Uani 1 1 d . . . . .
H3 H 0.662229 0.478384 0.544694 0.027 Uiso 1 1 calc R U . . .
C4 C 0.85468(19) 0.43748(13) 0.52470(6) 0.0258(4) Uani 1 1 d . . . . .
H4 H 0.910420 0.470096 0.545842 0.031 Uiso 1 1 calc R U . . .
C5 C 0.91540(19) 0.38376(13) 0.49366(7) 0.0264(4) Uani 1 1 d . . . . .
H5 H 1.015290 0.380321 0.494111 0.032 Uiso 1 1 calc R U . . .
C6 C 0.40208(18) 0.23203(12) 0.46792(6) 0.0173(4) Uani 1 1 d . . . . .
C7 C 0.44685(19) 0.14632(12) 0.47965(6) 0.0221(4) Uani 1 1 d . . . . .
H7 H 0.517018 0.117107 0.463254 0.026 Uiso 1 1 calc R U . . .
C8 C 0.38885(19) 0.10354(13) 0.51535(6) 0.0235(4) Uani 1 1 d . . . . .
H8 H 0.419295 0.044609 0.522983 0.028 Uiso 1 1 calc R U . . .
C9 C 0.2873(2) 0.14481(12) 0.54024(6) 0.0227(4) Uani 1 1 d . . . . .
C10 C 0.2440(2) 0.23072(13) 0.52817(6) 0.0246(4) Uani 1 1 d . . . . .
H10 H 0.174210 0.260011 0.544689 0.029 Uiso 1 1 calc R U . . .
C11 C 0.30063(19) 0.27459(12) 0.49248(6) 0.0217(4) Uani 1 1 d . . . . .
H11 H 0.270216 0.333519 0.484849 0.026 Uiso 1 1 calc R U . . .
C12 C 0.2274(2) 0.09928(14) 0.58005(6) 0.0321(5) Uani 1 1 d . . . . .
H12A H 0.125611 0.109690 0.580288 0.048 Uiso 1 1 calc R U . . .
H12B H 0.272060 0.123992 0.607075 0.048 Uiso 1 1 calc R U . . .
H12C H 0.245829 0.034604 0.578614 0.048 Uiso 1 1 calc R U . . .
C13 C 0.8380(2) 0.19168(12) 0.36180(6) 0.0228(4) Uani 1 1 d . . . . .
H13 H 0.778029 0.206761 0.385156 0.027 Uiso 1 1 calc R U . . .
C14 C 0.91243(19) 0.15169(12) 0.29614(6) 0.0200(4) Uani 1 1 d . . . . .
C15 C 1.02942(19) 0.16645(11) 0.32417(6) 0.0195(4) Uani 1 1 d . . . . .
C16 C 1.16675(19) 0.15821(12) 0.30991(6) 0.0236(4) Uani 1 1 d . . . . .
H16 H 1.246362 0.168573 0.329084 0.028 Uiso 1 1 calc R U . . .
C17 C 1.1800(2) 0.13405(13) 0.26622(6) 0.0265(4) Uani 1 1 d . . . . .
H17 H 1.271548 0.127929 0.254892 0.032 Uiso 1 1 calc R U . . .
C18 C 1.0621(2) 0.11826(13) 0.23801(6) 0.0270(4) Uani 1 1 d . . . . .
H18 H 1.076385 0.101185 0.208250 0.032 Uiso 1 1 calc R U . . .
C19 C 0.9259(2) 0.12679(12) 0.25219(6) 0.0235(4) Uani 1 1 d . . . . .
H19 H 0.846250 0.116261 0.233044 0.028 Uiso 1 1 calc R U . . .
C20 C 0.64571(19) 0.15698(14) 0.30638(6) 0.0282(4) Uani 1 1 d . . . . .
H20A H 0.637223 0.163993 0.273865 0.034 Uiso 1 1 calc R U . . .
H20B H 0.587864 0.204214 0.319925 0.034 Uiso 1 1 calc R U . . .
C21 C 0.5911(2) 0.06607(16) 0.31910(9) 0.0452(6) Uani 1 1 d . . . . .
H21A H 0.493837 0.059205 0.307743 0.068 Uiso 1 1 calc R U . . .
H21B H 0.593816 0.060521 0.351385 0.068 Uiso 1 1 calc R U . . .
H21C H 0.650031 0.019264 0.306455 0.068 Uiso 1 1 calc R U . . .
C22 C 1.0631(2) 0.20173(13) 0.40627(6) 0.0240(4) Uani 1 1 d . . . . .
H22A H 1.007244 0.233338 0.428514 0.029 Uiso 1 1 calc R U . . .
H22B H 1.147520 0.238328 0.400576 0.029 Uiso 1 1 calc R U . . .
C23 C 1.1074(2) 0.11035(13) 0.42379(6) 0.0270(4) Uani 1 1 d . . . . .
H23A H 1.159496 0.117562 0.452074 0.040 Uiso 1 1 calc R U . . .
H23B H 1.167754 0.080952 0.402512 0.040 Uiso 1 1 calc R U . . .
H23C H 1.023585 0.073424 0.428109 0.040 Uiso 1 1 calc R U . . .
C24 C 0.63204(18) 0.69349(12) 0.35699(6) 0.0190(4) Uani 1 1 d . . . . .
C25 C 0.55505(19) 0.63185(12) 0.38203(6) 0.0220(4) Uani 1 1 d . . . . .
H25 H 0.455015 0.633188 0.380801 0.026 Uiso 1 1 calc R U . . .
C26 C 0.6254(2) 0.56973(12) 0.40825(6) 0.0241(4) Uani 1 1 d . . . . .
H26 H 0.574129 0.528256 0.425323 0.029 Uiso 1 1 calc R U . . .
C27 C 0.77112(19) 0.56803(12) 0.40960(6) 0.0236(4) Uani 1 1 d . . . . .
H27 H 0.822252 0.526126 0.427549 0.028 Uiso 1 1 calc R U . . .
C28 C 0.83901(19) 0.62959(13) 0.38385(6) 0.0237(4) Uani 1 1 d . . . . .
H28 H 0.939025 0.628156 0.384287 0.028 Uiso 1 1 calc R U . . .
C29 C 0.33256(18) 0.80417(12) 0.36938(6) 0.0200(4) Uani 1 1 d . . . . .
C30 C 0.37187(19) 0.88570(13) 0.38833(6) 0.0234(4) Uani 1 1 d . . . . .
H30 H 0.440461 0.922191 0.374921 0.028 Uiso 1 1 calc R U . . .
C31 C 0.31074(19) 0.91349(13) 0.42676(6) 0.0240(4) Uani 1 1 d . . . . .
H31 H 0.338021 0.969382 0.439540 0.029 Uiso 1 1 calc R U . . .
C32 C 0.21008(19) 0.86149(13) 0.44720(6) 0.0233(4) Uani 1 1 d . . . . .
C33 C 0.1713(2) 0.78050(13) 0.42745(6) 0.0256(4) Uani 1 1 d . . . . .
H33 H 0.101761 0.744286 0.440566 0.031 Uiso 1 1 calc R U . . .
C34 C 0.23219(19) 0.75158(12) 0.38895(6) 0.0226(4) Uani 1 1 d . . . . .
H34 H 0.205015 0.695773 0.376061 0.027 Uiso 1 1 calc R U . . .
C35 C 0.1465(2) 0.89025(15) 0.49000(7) 0.0334(5) Uani 1 1 d . . . . .
H35A H 0.045431 0.876940 0.488881 0.050 Uiso 1 1 calc R U . . .
H35B H 0.160687 0.954914 0.494214 0.050 Uiso 1 1 calc R U . . .
H35C H 0.192162 0.857575 0.514672 0.050 Uiso 1 1 calc R U . . .
C36 C 0.2263(2) 0.35069(12) 0.23605(6) 0.0214(4) Uani 1 1 d . . . . .
H36 H 0.288094 0.336115 0.213098 0.026 Uiso 1 1 calc R U . . .
C37 C 0.14709(19) 0.38728(12) 0.30139(6) 0.0198(4) Uani 1 1 d . . . . .
C38 C 0.03224(19) 0.37643(12) 0.27210(6) 0.0200(4) Uani 1 1 d . . . . .
C39 C -0.1062(2) 0.38402(12) 0.28571(6) 0.0240(4) Uani 1 1 d . . . . .
H39 H -0.184825 0.377125 0.265736 0.029 Uiso 1 1 calc R U . . .
C40 C -0.1217(2) 0.40222(13) 0.33008(6) 0.0269(4) Uani 1 1 d . . . . .
H40 H -0.213940 0.407639 0.340978 0.032 Uiso 1 1 calc R U . . .
C41 C -0.0059(2) 0.41291(13) 0.35945(6) 0.0275(4) Uani 1 1 d . . . . .
H41 H -0.022145 0.425511 0.389623 0.033 Uiso 1 1 calc R U . . .
C42 C 0.1308(2) 0.40581(12) 0.34615(6) 0.0236(4) Uani 1 1 d . . . . .
H42 H 0.209170 0.413072 0.366176 0.028 Uiso 1 1 calc R U . . .
C43 C 0.41326(19) 0.37399(13) 0.29519(6) 0.0265(4) Uani 1 1 d . . . . .
H43A H 0.474990 0.341470 0.274895 0.032 Uiso 1 1 calc R U . . .
H43B H 0.418782 0.343122 0.324165 0.032 Uiso 1 1 calc R U . . .
C44 C 0.4649(2) 0.46820(17) 0.30071(9) 0.0516(7) Uani 1 1 d . . . . .
H44A H 0.558052 0.467749 0.315673 0.077 Uiso 1 1 calc R U . . .
H44B H 0.399050 0.502208 0.318488 0.077 Uiso 1 1 calc R U . . .
H44C H 0.471548 0.496441 0.271611 0.077 Uiso 1 1 calc R U . . .
C45 C 0.0053(2) 0.33999(12) 0.18977(6) 0.0223(4) Uani 1 1 d . . . . .
H45A H -0.082575 0.307083 0.195713 0.027 Uiso 1 1 calc R U . . .
H45B H 0.061025 0.303157 0.169480 0.027 Uiso 1 1 calc R U . . .
C46 C -0.0304(2) 0.42906(12) 0.16814(6) 0.0254(4) Uani 1 1 d . . . . .
H46A H -0.081789 0.418498 0.139987 0.038 Uiso 1 1 calc R U . . .
H46B H 0.056584 0.462041 0.162748 0.038 Uiso 1 1 calc R U . . .
H46C H -0.089243 0.464343 0.187678 0.038 Uiso 1 1 calc R U . . .

loop_
_atom_site_aniso_label
_atom_site_aniso_U_11
_atom_site_aniso_U_22
_atom_site_aniso_U_33
_atom_site_aniso_U_23
_atom_site_aniso_U_13
_atom_site_aniso_U_12
S1 0.0225(2) 0.0209(2) 0.0160(2) -0.00109(17) 0.00302(18) 0.00030(18)
S2 0.0222(2) 0.0310(3) 0.0160(2) 0.00320(19) 0.00200(18) 0.00296(19)
O1 0.0257(7) 0.0223(7) 0.0230(7) 0.0035(5) -0.0004(5) 0.0019(5)
O2 0.0382(8) 0.0302(8) 0.0178(7) -0.0052(6) 0.0030(6) -0.0035(6)
O3 0.0358(8) 0.0467(9) 0.0228(7) 0.0148(6) 0.0058(6) 0.0120(7)
O4 0.0265(7) 0.0399(8) 0.0223(7) -0.0087(6) -0.0017(6) 0.0003(6)
N1 0.0213(8) 0.0216(8) 0.0225(8) -0.0019(6) 0.0070(6) 0.0016(6)
N2 0.0191(8) 0.0229(8) 0.0299(9) 0.0085(7) 0.0072(7) 0.0027(7)
N3 0.0205(8) 0.0236(8) 0.0177(8) 0.0024(6) 0.0039(6) 0.0060(6)
N4 0.0239(8) 0.0197(8) 0.0188(8) -0.0022(6) 0.0015(6) 0.0043(6)
N5 0.0219(8) 0.0262(8) 0.0214(8) 0.0048(7) 0.0051(6) 0.0012(7)
N6 0.0203(8) 0.0243(8) 0.0224(8) -0.0017(7) 0.0053(6) -0.0002(6)
N7 0.0214(8) 0.0206(8) 0.0182(8) 0.0013(6) 0.0035(6) 0.0042(6)
N8 0.0237(8) 0.0192(8) 0.0166(7) -0.0006(6) 0.0020(6) 0.0030(6)
C1 0.0190(9) 0.0170(9) 0.0221(9) 0.0066(7) 0.0053(7) 0.0014(7)
C2 0.0162(9) 0.0199(9) 0.0243(10) 0.0013(7) 0.0039(7) 0.0010(7)
C3 0.0249(10) 0.0193(9) 0.0235(10) 0.0014(8) 0.0027(8) -0.0002(8)
C4 0.0225(10) 0.0232(10) 0.0315(11) 0.0049(8) -0.0039(8) -0.0057(8)
C5 0.0156(9) 0.0263(10) 0.0374(11) 0.0115(9) 0.0009(8) -0.0004(8)
C6 0.0163(8) 0.0194(9) 0.0161(9) -0.0025(7) -0.0001(7) -0.0021(7)
C7 0.0187(9) 0.0239(10) 0.0236(10) -0.0025(8) 0.0008(7) 0.0027(7)
C8 0.0231(9) 0.0215(9) 0.0256(10) 0.0031(8) -0.0044(8) 0.0008(8)
C9 0.0254(10) 0.0252(10) 0.0172(9) -0.0020(8) -0.0012(8) -0.0064(8)
C10 0.0263(10) 0.0253(10) 0.0225(10) -0.0067(8) 0.0079(8) -0.0019(8)
C11 0.0251(10) 0.0171(9) 0.0232(9) -0.0022(7) 0.0032(8) 0.0008(7)
C12 0.0370(12) 0.0359(12) 0.0234(10) 0.0025(9) 0.0026(9) -0.0077(9)
C13 0.0260(10) 0.0212(9) 0.0213(10) 0.0013(8) 0.0046(8) 0.0069(8)
C14 0.0219(9) 0.0170(9) 0.0214(9) 0.0043(7) 0.0039(7) 0.0041(7)
C15 0.0245(9) 0.0150(9) 0.0191(9) 0.0015(7) 0.0038(7) 0.0028(7)
C16 0.0227(10) 0.0203(9) 0.0278(10) 0.0026(8) 0.0025(8) 0.0020(8)
C17 0.0243(10) 0.0245(10) 0.0313(11) 0.0049(8) 0.0107(8) 0.0040(8)
C18 0.0356(11) 0.0273(10) 0.0187(9) 0.0032(8) 0.0092(8) 0.0073(9)
C19 0.0296(10) 0.0224(10) 0.0185(9) 0.0041(8) 0.0015(8) 0.0034(8)
C20 0.0208(10) 0.0408(12) 0.0230(10) 0.0041(9) 0.0019(8) 0.0077(9)
C21 0.0311(12) 0.0438(14) 0.0599(16) 0.0022(12) -0.0089(11) -0.0061(10)
C22 0.0273(10) 0.0241(10) 0.0205(9) -0.0042(8) -0.0015(8) 0.0016(8)
C23 0.0305(11) 0.0288(11) 0.0214(10) -0.0011(8) -0.0031(8) 0.0022(8)
C24 0.0208(9) 0.0203(9) 0.0162(9) -0.0025(7) 0.0039(7) 0.0001(7)
C25 0.0172(9) 0.0243(10) 0.0246(10) 0.0015(8) 0.0032(7) -0.0007(7)
C26 0.0260(10) 0.0208(9) 0.0258(10) 0.0013(8) 0.0044(8) -0.0004(8)
C27 0.0256(10) 0.0224(10) 0.0228(9) -0.0016(8) 0.0006(8) 0.0063(8)
C28 0.0187(9) 0.0282(10) 0.0242(10) -0.0050(8) 0.0023(8) 0.0036(8)
C29 0.0190(9) 0.0234(9) 0.0175(9) 0.0031(7) -0.0006(7) 0.0041(7)
C30 0.0182(9) 0.0254(10) 0.0266(10) 0.0046(8) -0.0011(8) -0.0017(8)
C31 0.0219(9) 0.0234(10) 0.0265(10) -0.0016(8) -0.0040(8) 0.0028(8)
C32 0.0239(10) 0.0257(10) 0.0202(9) 0.0020(8) -0.0010(8) 0.0081(8)
C33 0.0280(10) 0.0226(10) 0.0266(10) 0.0075(8) 0.0076(8) 0.0011(8)
C34 0.0257(10) 0.0190(9) 0.0232(10) 0.0014(8) 0.0032(8) 0.0011(8)
C35 0.0404(12) 0.0349(12) 0.0252(11) -0.0022(9) 0.0059(9) 0.0076(10)
C36 0.0269(10) 0.0185(9) 0.0191(9) 0.0030(7) 0.0041(8) 0.0033(8)
C37 0.0232(9) 0.0158(9) 0.0207(9) 0.0018(7) 0.0040(7) 0.0046(7)
C38 0.0256(9) 0.0159(9) 0.0188(9) 0.0008(7) 0.0029(7) 0.0032(7)
C39 0.0234(10) 0.0212(10) 0.0273(10) 0.0004(8) 0.0014(8) 0.0023(8)
C40 0.0250(10) 0.0280(10) 0.0282(10) 0.0013(8) 0.0084(8) 0.0071(8)
C41 0.0345(11) 0.0280(10) 0.0204(10) -0.0010(8) 0.0062(8) 0.0089(9)
C42 0.0287(10) 0.0224(10) 0.0198(9) 0.0007(8) 0.0002(8) 0.0052(8)
C43 0.0215(10) 0.0351(11) 0.0229(10) 0.0036(8) -0.0003(8) 0.0080(8)
C44 0.0358(13) 0.0454(14) 0.0721(18) -0.0129(13) -0.0211(12) -0.0031(11)
C45 0.0264(10) 0.0218(10) 0.0185(9) -0.0050(7) -0.0006(8) 0.0017(8)
C46 0.0311(10) 0.0244(10) 0.0206(9) -0.0013(8) -0.0016(8) 0.0013(8)

loop_
_atom_type_symbol
_atom_type_description
_atom_type_scat_dispersion_real
_atom_type_scat_dispersion_imag
_atom_type_scat_source
C C 0.0033 0.0016 'International Tables Vol C Tables 4.2.6.8 and 6.1.1.4'
H H 0.0000 0.0000 'International Tables Vol C Tables 4.2.6.8 and 6.1.1.4'
N N 0.0061 0.0033 'International Tables Vol C Tables 4.2.6.8 and 6.1.1.4'
O O 0.0106 0.0060 'International Tables Vol C Tables 4.2.6.8 and 6.1.1.4'
S S 0.1246 0.1234 'International Tables Vol C Tables 4.2.6.8 and 6.1.1.4'

loop_
_geom_angle_atom_site_label_1
_geom_angle_atom_site_label_2
_geom_angle_atom_site_label_3
_geom_angle
_geom_angle_site_symmetry_1
_geom_angle_site_symmetry_3
_geom_angle_publ_flag
O2 S1 O1 114.87(8) . . ?
O2 S1 N1 106.92(8) . . ?
O1 S1 N1 115.38(8) . . ?
O2 S1 C6 105.40(8) . . ?
O1 S1 C6 105.85(8) . . ?
N1 S1 C6 107.77(8) . . ?
O3 S2 O4 115.11(9) . . ?
O3 S2 N5 106.86(8) . . ?
O4 S2 N5 114.72(8) . . ?
O3 S2 C29 105.69(8) . . ?
O4 S2 C29 105.54(8) . . ?
N5 S2 C29 108.38(8) . . ?
C1 N1 S1 121.39(12) . . ?
C5 N2 C1 118.24(16) . . ?
C13 N3 C14 108.27(15) . . ?
C13 N3 C20 125.06(15) . . ?
C14 N3 C20 126.56(15) . . ?
C13 N4 C15 108.59(15) . . ?
C13 N4 C22 125.36(15) . . ?
C15 N4 C22 125.60(15) . . ?
C24 N5 S2 121.68(13) . . ?
C28 N6 C24 118.25(16) . . ?
C36 N7 C37 108.21(15) . . ?
C36 N7 C43 126.16(15) . . ?
C37 N7 C43 125.62(15) . . ?
C36 N8 C38 108.47(15) . . ?
C36 N8 C45 125.13(15) . . ?
C38 N8 C45 126.34(15) . . ?
N2 C1 N1 113.12(16) . . ?
N2 C1 C2 120.28(17) . . ?
N1 C1 C2 126.59(16) . . ?
C3 C2 C1 119.83(17) . . ?
C3 C2 H2 120.1 . . ?
C1 C2 H2 120.1 . . ?
C2 C3 C4 119.57(18) . . ?
C2 C3 H3 120.2 . . ?
C4 C3 H3 120.2 . . ?
C5 C4 C3 117.31(18) . . ?
C5 C4 H4 121.3 . . ?
C3 C4 H4 121.3 . . ?
N2 C5 C4 124.77(17) . . ?
N2 C5 H5 117.6 . . ?
C4 C5 H5 117.6 . . ?
C7 C6 C11 119.65(16) . . ?
C7 C6 S1 118.98(14) . . ?
C11 C6 S1 121.37(14) . . ?
C8 C7 C6 119.74(17) . . ?
C8 C7 H7 120.1 . . ?
C6 C7 H7 120.1 . . ?
C7 C8 C9 121.49(17) . . ?
C7 C8 H8 119.3 . . ?
C9 C8 H8 119.3 . . ?
C8 C9 C10 118.04(17) . . ?
C8 C9 C12 121.45(18) . . ?
C10 C9 C12 120.49(18) . . ?
C11 C10 C9 121.32(17) . . ?
C11 C10 H10 119.3 . . ?
C9 C10 H10 119.3 . . ?
C10 C11 C6 119.76(17) . . ?
C10 C11 H11 120.1 . . ?
C6 C11 H11 120.1 . . ?
C9 C12 H12A 109.5 . . ?
C9 C12 H12B 109.5 . . ?
H12A C12 H12B 109.5 . . ?
C9 C12 H12C 109.5 . . ?
H12A C12 H12C 109.5 . . ?
H12B C12 H12C 109.5 . . ?
N4 C13 N3 110.17(16) . . ?
N4 C13 H13 124.9 . . ?
N3 C13 H13 124.9 . . ?
C19 C14 C15 121.82(17) . . ?
C19 C14 N3 131.74(17) . . ?
C15 C14 N3 106.43(15) . . ?
N4 C15 C14 106.54(15) . . ?
N4 C15 C16 131.20(17) . . ?
C14 C15 C16 122.25(17) . . ?
C17 C16 C15 115.89(17) . . ?
C17 C16 H16 122.1 . . ?
C15 C16 H16 122.1 . . ?
C16 C17 C18 121.93(18) . . ?
C16 C17 H17 119.0 . . ?
C18 C17 H17 119.0 . . ?
C19 C18 C17 122.09(18) . . ?
C19 C18 H18 119.0 . . ?
C17 C18 H18 119.0 . . ?
C18 C19 C14 116.02(18) . . ?
C18 C19 H19 122.0 . . ?
C14 C19 H19 122.0 . . ?
N3 C20 C21 111.19(16) . . ?
N3 C20 H20A 109.4 . . ?
C21 C20 H20A 109.4 . . ?
N3 C20 H20B 109.4 . . ?
C21 C20 H20B 109.4 . . ?
H20A C20 H20B 108.0 . . ?
C20 C21 H21A 109.5 . . ?
C20 C21 H21B 109.5 . . ?
H21A C21 H21B 109.5 . . ?
C20 C21 H21C 109.5 . . ?
H21A C21 H21C 109.5 . . ?
H21B C21 H21C 109.5 . . ?
N4 C22 C23 109.54(15) . . ?
N4 C22 H22A 109.8 . . ?
C23 C22 H22A 109.8 . . ?
N4 C22 H22B 109.8 . . ?
C23 C22 H22B 109.8 . . ?
H22A C22 H22B 108.2 . . ?
C22 C23 H23A 109.5 . . ?
C22 C23 H23B 109.5 . . ?
H23A C23 H23B 109.5 . . ?
C22 C23 H23C 109.5 . . ?
H23A C23 H23C 109.5 . . ?
H23B C23 H23C 109.5 . . ?
N6 C24 N5 113.33(15) . . ?
N6 C24 C25 120.42(16) . . ?
N5 C24 C25 126.25(16) . . ?
C26 C25 C24 119.78(17) . . ?
C26 C25 H25 120.1 . . ?
C24 C25 H25 120.1 . . ?
C25 C26 C27 119.64(18) . . ?
C25 C26 H26 120.2 . . ?
C27 C26 H26 120.2 . . ?
C28 C27 C26 117.29(17) . . ?
C28 C27 H27 121.4 . . ?
C26 C27 H27 121.4 . . ?
N6 C28 C27 124.62(17) . . ?
N6 C28 H28 117.7 . . ?
C27 C28 H28 117.7 . . ?
C34 C29 C30 119.87(17) . . ?
C34 C29 S2 121.20(14) . . ?
C30 C29 S2 118.93(14) . . ?
C31 C30 C29 119.66(17) . . ?
C31 C30 H30 120.2 . . ?
C29 C30 H30 120.2 . . ?
C30 C31 C32 121.50(18) . . ?
C30 C31 H31 119.2 . . ?
C32 C31 H31 119.2 . . ?
C33 C32 C31 117.89(17) . . ?
C33 C32 C35 120.47(18) . . ?
C31 C32 C35 121.63(18) . . ?
C34 C33 C32 121.23(18) . . ?
C34 C33 H33 119.4 . . ?
C32 C33 H33 119.4 . . ?
C29 C34 C33 119.84(18) . . ?
C29 C34 H34 120.1 . . ?
C33 C34 H34 120.1 . . ?
C32 C35 H35A 109.5 . . ?
C32 C35 H35B 109.5 . . ?
H35A C35 H35B 109.5 . . ?
C32 C35 H35C 109.5 . . ?
H35A C35 H35C 109.5 . . ?
H35B C35 H35C 109.5 . . ?
N8 C36 N7 110.23(16) . . ?
N8 C36 H36 124.9 . . ?
N7 C36 H36 124.9 . . ?
C38 C37 N7 106.58(15) . . ?
C38 C37 C42 122.05(17) . . ?
N7 C37 C42 131.27(17) . . ?
N8 C38 C37 106.51(15) . . ?
N8 C38 C39 131.49(17) . . ?
C37 C38 C39 121.92(17) . . ?
C40 C39 C38 115.79(17) . . ?
C40 C39 H39 122.1 . . ?
C38 C39 H39 122.1 . . ?
C39 C40 C41 122.10(18) . . ?
C39 C40 H40 119.0 . . ?
C41 C40 H40 119.0 . . ?
C42 C41 C40 122.31(18) . . ?
C42 C41 H41 118.8 . . ?
C40 C41 H41 118.8 . . ?
C41 C42 C37 115.84(17) . . ?
C41 C42 H42 122.1 . . ?
C37 C42 H42 122.1 . . ?
N7 C43 C44 111.85(16) . . ?
N7 C43 H43A 109.2 . . ?
C44 C43 H43A 109.2 . . ?
N7 C43 H43B 109.2 . . ?
C44 C43 H43B 109.2 . . ?
H43A C43 H43B 107.9 . . ?
C43 C44 H44A 109.5 . . ?
C43 C44 H44B 109.5 . . ?
H44A C44 H44B 109.5 . . ?
C43 C44 H44C 109.5 . . ?
H44A C44 H44C 109.5 . . ?
H44B C44 H44C 109.5 . . ?
N8 C45 C46 110.60(15) . . ?
N8 C45 H45A 109.5 . . ?
C46 C45 H45A 109.5 . . ?
N8 C45 H45B 109.5 . . ?
C46 C45 H45B 109.5 . . ?
H45A C45 H45B 108.1 . . ?
C45 C46 H46A 109.5 . . ?
C45 C46 H46B 109.5 . . ?
H46A C46 H46B 109.5 . . ?
C45 C46 H46C 109.5 . . ?
H46A C46 H46C 109.5 . . ?
H46B C46 H46C 109.5 . . ?

loop_
_geom_bond_atom_site_label_1
_geom_bond_atom_site_label_2
_geom_bond_distance
_geom_bond_site_symmetry_2
_geom_bond_publ_flag
S1 O2 1.4507(13) . ?
S1 O1 1.4532(13) . ?
S1 N1 1.5679(16) . ?
S1 C6 1.7810(18) . ?
S2 O3 1.4500(14) . ?
S2 O4 1.4528(15) . ?
S2 N5 1.5685(16) . ?
S2 C29 1.7781(18) . ?
N1 C1 1.387(2) . ?
N2 C5 1.338(3) . ?
N2 C1 1.352(2) . ?
N3 C13 1.334(2) . ?
N3 C14 1.397(2) . ?
N3 C20 1.474(2) . ?
N4 C13 1.329(2) . ?
N4 C15 1.392(2) . ?
N4 C22 1.474(2) . ?
N5 C24 1.389(2) . ?
N6 C28 1.341(2) . ?
N6 C24 1.348(2) . ?
N7 C36 1.332(2) . ?
N7 C37 1.393(2) . ?
N7 C43 1.473(2) . ?
N8 C36 1.330(2) . ?
N8 C38 1.390(2) . ?
N8 C45 1.472(2) . ?
C1 C2 1.413(2) . ?
C2 C3 1.375(3) . ?
C2 H2 0.9500 . ?
C3 C4 1.388(3) . ?
C3 H3 0.9500 . ?
C4 C5 1.375(3) . ?
C4 H4 0.9500 . ?
C5 H5 0.9500 . ?
C6 C7 1.388(3) . ?
C6 C11 1.390(2) . ?
C7 C8 1.385(3) . ?
C7 H7 0.9500 . ?
C8 C9 1.388(3) . ?
C8 H8 0.9500 . ?
C9 C10 1.389(3) . ?
C9 C12 1.510(3) . ?
C10 C11 1.386(3) . ?
C10 H10 0.9500 . ?
C11 H11 0.9500 . ?
C12 H12A 0.9800 . ?
C12 H12B 0.9800 . ?
C12 H12C 0.9800 . ?
C13 H13 0.9500 . ?
C14 C19 1.391(3) . ?
C14 C15 1.392(3) . ?
C15 C16 1.394(3) . ?
C16 C17 1.380(3) . ?
C16 H16 0.9500 . ?
C17 C18 1.405(3) . ?
C17 H17 0.9500 . ?
C18 C19 1.383(3) . ?
C18 H18 0.9500 . ?
C19 H19 0.9500 . ?
C20 C21 1.505(3) . ?
C20 H20A 0.9900 . ?
C20 H20B 0.9900 . ?
C21 H21A 0.9800 . ?
C21 H21B 0.9800 . ?
C21 H21C 0.9800 . ?
C22 C23 1.515(3) . ?
C22 H22A 0.9900 . ?
C22 H22B 0.9900 . ?
C23 H23A 0.9800 . ?
C23 H23B 0.9800 . ?
C23 H23C 0.9800 . ?
C24 C25 1.411(3) . ?
C25 C26 1.377(3) . ?
C25 H25 0.9500 . ?
C26 C27 1.384(3) . ?
C26 H26 0.9500 . ?
C27 C28 1.378(3) . ?
C27 H27 0.9500 . ?
C28 H28 0.9500 . ?
C29 C34 1.383(3) . ?
C29 C30 1.388(3) . ?
C30 C31 1.381(3) . ?
C30 H30 0.9500 . ?
C31 C32 1.392(3) . ?
C31 H31 0.9500 . ?
C32 C33 1.390(3) . ?
C32 C35 1.510(3) . ?
C33 C34 1.387(3) . ?
C33 H33 0.9500 . ?
C34 H34 0.9500 . ?
C35 H35A 0.9800 . ?
C35 H35B 0.9800 . ?
C35 H35C 0.9800 . ?
C36 H36 0.9500 . ?
C37 C38 1.392(3) . ?
C37 C42 1.396(3) . ?
C38 C39 1.396(3) . ?
C39 C40 1.383(3) . ?
C39 H39 0.9500 . ?
C40 C41 1.400(3) . ?
C40 H40 0.9500 . ?
C41 C42 1.377(3) . ?
C41 H41 0.9500 . ?
C42 H42 0.9500 . ?
C43 C44 1.494(3) . ?
C43 H43A 0.9900 . ?
C43 H43B 0.9900 . ?
C44 H44A 0.9800 . ?
C44 H44B 0.9800 . ?
C44 H44C 0.9800 . ?
C45 C46 1.513(3) . ?
C45 H45A 0.9900 . ?
C45 H45B 0.9900 . ?
C46 H46A 0.9800 . ?
C46 H46B 0.9800 . ?
C46 H46C 0.9800 . ?

loop_
_geom_torsion_atom_site_label_1
_geom_torsion_atom_site_label_2
_geom_torsion_atom_site_label_3
_geom_torsion_atom_site_label_4
_geom_torsion
_geom_torsion_site_symmetry_1
_geom_torsion_site_symmetry_2
_geom_torsion_site_symmetry_3
_geom_torsion_site_symmetry_4
_geom_torsion_publ_flag
O2 S1 N1 C1 179.60(13) . . . . ?
O1 S1 N1 C1 50.48(16) . . . . ?
C6 S1 N1 C1 -67.51(15) . . . . ?
O3 S2 N5 C24 -176.94(14) . . . . ?
O4 S2 N5 C24 -48.06(17) . . . . ?
C29 S2 N5 C24 69.57(16) . . . . ?
C5 N2 C1 N1 -179.46(15) . . . . ?
C5 N2 C1 C2 0.0(2) . . . . ?
S1 N1 C1 N2 -178.20(12) . . . . ?
S1 N1 C1 C2 2.4(2) . . . . ?
N2 C1 C2 C3 0.1(3) . . . . ?
N1 C1 C2 C3 179.47(17) . . . . ?
C1 C2 C3 C4 -0.1(3) . . . . ?
C2 C3 C4 C5 0.0(3) . . . . ?
C1 N2 C5 C4 -0.1(3) . . . . ?
C3 C4 C5 N2 0.1(3) . . . . ?
O2 S1 C6 C7 57.22(16) . . . . ?
O1 S1 C6 C7 179.33(14) . . . . ?
N1 S1 C6 C7 -56.69(16) . . . . ?
O2 S1 C6 C11 -122.24(15) . . . . ?
O1 S1 C6 C11 -0.13(17) . . . . ?
N1 S1 C6 C11 123.85(15) . . . . ?
C11 C6 C7 C8 0.8(3) . . . . ?
S1 C6 C7 C8 -178.66(14) . . . . ?
C6 C7 C8 C9 -0.7(3) . . . . ?
C7 C8 C9 C10 0.4(3) . . . . ?
C7 C8 C9 C12 -178.02(17) . . . . ?
C8 C9 C10 C11 -0.3(3) . . . . ?
C12 C9 C10 C11 178.15(17) . . . . ?
C9 C10 C11 C6 0.5(3) . . . . ?
C7 C6 C11 C10 -0.7(3) . . . . ?
S1 C6 C11 C10 178.77(14) . . . . ?
C15 N4 C13 N3 0.6(2) . . . . ?
C22 N4 C13 N3 -171.98(16) . . . . ?
C14 N3 C13 N4 -0.3(2) . . . . ?
C20 N3 C13 N4 176.10(16) . . . . ?
C13 N3 C14 C19 -179.02(19) . . . . ?
C20 N3 C14 C19 4.6(3) . . . . ?
C13 N3 C14 C15 -0.14(19) . . . . ?
C20 N3 C14 C15 -176.48(16) . . . . ?
C13 N4 C15 C14 -0.7(2) . . . . ?
C22 N4 C15 C14 171.89(16) . . . . ?
C13 N4 C15 C16 177.96(18) . . . . ?
C22 N4 C15 C16 -9.4(3) . . . . ?
C19 C14 C15 N4 179.52(16) . . . . ?
N3 C14 C15 N4 0.50(19) . . . . ?
C19 C14 C15 C16 0.7(3) . . . . ?
N3 C14 C15 C16 -178.30(16) . . . . ?
N4 C15 C16 C17 -178.76(18) . . . . ?
C14 C15 C16 C17 -0.3(3) . . . . ?
C15 C16 C17 C18 -0.4(3) . . . . ?
C16 C17 C18 C19 0.6(3) . . . . ?
C17 C18 C19 C14 -0.2(3) . . . . ?
C15 C14 C19 C18 -0.5(3) . . . . ?
N3 C14 C19 C18 178.28(18) . . . . ?
C13 N3 C20 C21 -81.7(2) . . . . ?
C14 N3 C20 C21 94.1(2) . . . . ?
C13 N4 C22 C23 98.0(2) . . . . ?
C15 N4 C22 C23 -73.4(2) . . . . ?
C28 N6 C24 N5 179.13(16) . . . . ?
C28 N6 C24 C25 -0.2(3) . . . . ?
S2 N5 C24 N6 173.96(13) . . . . ?
S2 N5 C24 C25 -6.8(3) . . . . ?
N6 C24 C25 C26 0.7(3) . . . . ?
N5 C24 C25 C26 -178.55(17) . . . . ?
C24 C25 C26 C27 -0.4(3) . . . . ?
C25 C26 C27 C28 -0.4(3) . . . . ?
C24 N6 C28 C27 -0.7(3) . . . . ?
C26 C27 C28 N6 0.9(3) . . . . ?
O3 S2 C29 C34 126.32(16) . . . . ?
O4 S2 C29 C34 3.93(17) . . . . ?
N5 S2 C29 C34 -119.42(15) . . . . ?
O3 S2 C29 C30 -53.80(16) . . . . ?
O4 S2 C29 C30 -176.18(14) . . . . ?
N5 S2 C29 C30 60.47(16) . . . . ?
C34 C29 C30 C31 0.3(3) . . . . ?
S2 C29 C30 C31 -179.60(14) . . . . ?
C29 C30 C31 C32 0.1(3) . . . . ?
C30 C31 C32 C33 -0.7(3) . . . . ?
C30 C31 C32 C35 177.99(17) . . . . ?
C31 C32 C33 C34 0.9(3) . . . . ?
C35 C32 C33 C34 -177.75(18) . . . . ?
C30 C29 C34 C33 0.0(3) . . . . ?
S2 C29 C34 C33 179.85(14) . . . . ?
C32 C33 C34 C29 -0.6(3) . . . . ?
C38 N8 C36 N7 -0.6(2) . . . . ?
C45 N8 C36 N7 176.61(15) . . . . ?
C37 N7 C36 N8 0.7(2) . . . . ?
C43 N7 C36 N8 179.66(16) . . . . ?
C36 N7 C37 C38 -0.43(19) . . . . ?
C43 N7 C37 C38 -179.43(16) . . . . ?
C36 N7 C37 C42 175.83(19) . . . . ?
C43 N7 C37 C42 -3.2(3) . . . . ?
C36 N8 C38 C37 0.35(19) . . . . ?
C45 N8 C38 C37 -176.85(16) . . . . ?
C36 N8 C38 C39 -176.31(19) . . . . ?
C45 N8 C38 C39 6.5(3) . . . . ?
N7 C37 C38 N8 0.05(19) . . . . ?
C42 C37 C38 N8 -176.63(16) . . . . ?
N7 C37 C38 C39 177.10(16) . . . . ?
C42 C37 C38 C39 0.4(3) . . . . ?
N8 C38 C39 C40 175.71(18) . . . . ?
C37 C38 C39 C40 -0.5(3) . . . . ?
C38 C39 C40 C41 0.4(3) . . . . ?
C39 C40 C41 C42 -0.2(3) . . . . ?
C40 C41 C42 C37 0.0(3) . . . . ?
C38 C37 C42 C41 -0.2(3) . . . . ?
N7 C37 C42 C41 -175.93(18) . . . . ?
C36 N7 C43 C44 104.0(2) . . . . ?
C37 N7 C43 C44 -77.1(2) . . . . ?
C36 N8 C45 C46 -96.1(2) . . . . ?
C38 N8 C45 C46 80.6(2) . . . . ?
